data_1534783
loop_
_publ_author_name
'Lukachuk, M.'
'Hoffmann, R.D.'
'Poettgen, R.'

_publ_section_title
;
 Zr5 Ir2 In4 - A Superstructure of the Lu5 Ni2 In4 Type
;
_journal_name_full
;
Monatshefte fuer Chemie und verwandte Teile anderer Wissenschaften (109,1978-)
;
_journal_page_first 127
_journal_page_last 135
_journal_volume 136
_journal_year 2005
_chemical_formula_sum 'In3.93 Ir2 Zr5'
_chemical_name_systematic 'Zr5 Ir2 In3.93'
_space_group_IT_number 62
_symmetry_space_group_name_Hall '-P 2ac 2n'
_symmetry_space_group_name_H-M 'P n m a'
_cell_angle_alpha 90
_cell_angle_beta 90
_cell_angle_gamma 90
_cell_formula_units_Z 4
_cell_length_a 17.395
_cell_length_b 6.778
_cell_length_c 7.663
_cell_volume 903.493
_citation_journal_id_ASTM MOCMB7
_cod_data_source_file Lukachuk_MOCMB7_2005_1567.cif
_cod_data_source_block In3.93Ir2Zr5
_cod_original_cell_volume 903.4931
_cod_database_code 1534783

loop_
_symmetry_equiv_pos_as_xyz
x,y,z
-x+1/2,-y,z+1/2
x+1/2,-y+1/2,-z+1/2
-x,y+1/2,-z
-x,-y,-z
x-1/2,y,-z-1/2
-x-1/2,y-1/2,z-1/2
x,-y-1/2,z

loop_
_atom_site_label
_atom_site_type_symbol
_atom_site_fract_x
_atom_site_fract_y
_atom_site_fract_z
_atom_site_occupancy
_atom_site_U_iso_or_equiv
Zr2 Zr 0.22323 0.25 0.7575 1 0.0
Zr5 Zr 0.4226 0.75 0.8647 1 0.0
Ir1 Ir 0.30625 0.51392 0.95733 1 0.0
Zr4 Zr 0.41661 0.25 0.8728 1 0.0
Zr3 Zr 0.21951 0.75 0.7367 1 0.0
In1 In 0.5673 0.49447 0.79615 1 0.0
In2 In 0.8508 0.49808 0.93204 0.967 0.0
Zr1 Zr 0.99906 0.25 0.9992 1 0.0
